data_7012001
loop_
_publ_author_name
'Kessler, Vadim G.'
'Gohil, Suresh'
'Parola, Stephane'

_publ_section_title
;
 Interaction of some divalent metal acetylacetonates with Al, Ti, Nb
 and Ta isopropoxides. Factors influencing the formation and stability
 of heterometallic alkoxide complexes
;
_journal_coden_ASTM DTARAF
_journal_issue 4
_journal_name_full 'Dalton Transactions'
_journal_page_first 544
_journal_page_last 550
_journal_paper_doi 10.1039/b206662a
_journal_year 2003
_chemical_formula_sum 'C40 H84 Co2 O14 Ti2'
_chemical_formula_weight 1002.73
_space_group_IT_number 2
_symmetry_cell_setting triclinic
_symmetry_space_group_name_Hall '-P 1'
_symmetry_space_group_name_H-M 'P -1'
_atom_sites_solution_hydrogens geom
_atom_sites_solution_primary direct
_atom_sites_solution_secondary difmap
_audit_creation_method SHELXL-97
_cell_angle_alpha 83.275(9)
_cell_angle_beta 79.323(15)
_cell_angle_gamma 64.758(9)
_cell_formula_units_Z 1
_cell_length_a 9.953(5)
_cell_length_b 10.004(6)
_cell_length_c 15.639(10)
_cell_measurement_reflns_used 933(I>2sigma(I))
_cell_measurement_temperature 295(2)
_cell_measurement_theta_max 18.00
_cell_measurement_theta_min 2.25
_cell_volume 1382.8(14)
_computing_cell_refinement 'Bruker SAINTPLUS'
_computing_data_collection 'Bruker SMART'
_computing_data_reduction 'Bruker SAINTPLUS'
_computing_molecular_graphics 'Bruker SHELXTL-NT'
_computing_publication_material 'Bruker SHELXTL-NT'
_computing_structure_refinement 'SHELXL-97 (Sheldrick, 1997)'
_computing_structure_solution 'SHELXS-97 (Sheldrick, 1990)'
_diffrn_ambient_temperature 295(2)
_diffrn_measured_fraction_theta_full 0.857
_diffrn_measured_fraction_theta_max 0.857
_diffrn_measurement_device_type 'Bruker SMART CCD 1k'
_diffrn_radiation_monochromator graphite
_diffrn_radiation_source 'fine-focus sealed tube'
_diffrn_radiation_type MoK\a
_diffrn_radiation_wavelength 0.71073
_diffrn_reflns_av_R_equivalents 0.1283
_diffrn_reflns_av_sigmaI/netI 0.0859
_diffrn_reflns_limit_h_max 7
_diffrn_reflns_limit_h_min -6
_diffrn_reflns_limit_k_max 8
_diffrn_reflns_limit_k_min -8
_diffrn_reflns_limit_l_max 13
_diffrn_reflns_limit_l_min -3
_diffrn_reflns_number 1640
_diffrn_reflns_theta_full 18.00
_diffrn_reflns_theta_max 18.00
_diffrn_reflns_theta_min 2.25
_exptl_absorpt_coefficient_mu 0.919
_exptl_absorpt_correction_T_max 0.9555
_exptl_absorpt_correction_T_min 0.7392
_exptl_absorpt_correction_type 'not applied'
_exptl_crystal_colour purple
_exptl_crystal_density_diffrn 1.204
_exptl_crystal_density_method 'not measured'
_exptl_crystal_description plate
_exptl_crystal_F_000 534
_exptl_crystal_size_max 0.35
_exptl_crystal_size_mid 0.30
_exptl_crystal_size_min 0.05
_refine_diff_density_max 0.285
_refine_diff_density_min -0.292
_refine_diff_density_rms 0.056
_refine_ls_extinction_method none
_refine_ls_goodness_of_fit_ref 0.838
_refine_ls_hydrogen_treatment mixed
_refine_ls_matrix_type full
_refine_ls_number_parameters 242
_refine_ls_number_reflns 1634
_refine_ls_number_restraints 0
_refine_ls_restrained_S_all 0.838
_refine_ls_R_factor_all 0.1166
_refine_ls_R_factor_gt 0.0554
_refine_ls_shift/su_max 0.003
_refine_ls_shift/su_mean 0.000
_refine_ls_structure_factor_coef Fsqd
_refine_ls_weighting_details
;
calc w=1/[\s^2^(Fo^2^)+(0.1174P)^2^+0.0000P] where 
P=(Fo^2^+2Fc^2^)/3
;
_refine_ls_weighting_scheme calc
_refine_ls_wR_factor_gt 0.1358
_refine_ls_wR_factor_ref 0.1618
_reflns_number_gt 933
_reflns_number_total 1639
_reflns_threshold_expression >2sigma(I)
_cod_data_source_file b206662a.txt
_cod_data_source_block mgtics
_cod_depositor_comments
;
The following automatic conversions were performed:
'_symmetry_cell_setting' value 'Triclinic' changed to 'triclinic'
according to '/home/saulius/struct/CIF-dictionaries/cif_core.dic'
dictionary named 'cif_core.dic' version 2.4.1 from 2010-06-29.

Automatic conversion script
Id: cif_fix_enum 1527 2010-12-29 10:47:43Z saulius 
;
_cod_original_cell_volume 1382.8(15)
_cod_original_sg_symbol_H-M P-1
_cod_database_code 7012001

loop_
_symmetry_equiv_pos_as_xyz
'x, y, z'
'-x, -y, -z'

loop_
_atom_site_label
_atom_site_type_symbol
_atom_site_fract_x
_atom_site_fract_y
_atom_site_fract_z
_atom_site_U_iso_or_equiv
_atom_site_adp_type
_atom_site_occupancy
_atom_site_symmetry_multiplicity
_atom_site_calc_flag
_atom_site_refinement_flags
_atom_site_disorder_assembly
_atom_site_disorder_group
Ti1 Ti 0.2549(3) -0.1529(2) -0.26839(14) 0.0603(10) Uani 1 1 d . . .
Co1 Co 0.0864(2) -0.05754(19) -0.08535(12) 0.0546(8) Uani 1 1 d . . .
O1 O 0.2893(11) -0.1296(8) -0.1497(5) 0.054(3) Uani 1 1 d . . .
O2 O 0.2125(10) -0.1976(10) -0.3632(6) 0.080(3) Uani 1 1 d . . .
O3 O 0.4798(11) -0.2443(12) -0.3067(6) 0.073(3) Uani 1 1 d . . .
O4 O 0.3000(12) -0.3714(12) -0.2227(5) 0.074(3) Uani 1 1 d . . .
O5 O 0.2458(10) 0.0243(9) -0.3060(6) 0.077(3) Uani 1 1 d . . .
O6 O 0.0281(8) -0.1291(9) 0.0285(5) 0.063(3) Uani 1 1 d . . .
O7 O 0.0556(11) -0.0985(9) -0.1974(6) 0.065(3) Uani 1 1 d . . .
C1 C 0.583(2) -0.374(3) -0.3028(11) 0.087(6) Uani 1 1 d . . .
C2 C 0.4029(18) -0.6267(16) -0.1840(10) 0.125(7) Uani 1 1 d . . .
H2A H 0.2995 -0.6029 -0.1605 0.187 Uiso 1 1 calc R . .
H2B H 0.4629 -0.6637 -0.1379 0.187 Uiso 1 1 calc R . .
H2C H 0.4365 -0.7008 -0.2264 0.187 Uiso 1 1 calc R . .
C3 C 0.418(3) -0.4907(18) -0.2265(11) 0.092(6) Uani 1 1 d . . .
C4 C 0.738(2) -0.3888(19) -0.3438(11) 0.133(7) Uani 1 1 d . . .
H4A H 0.8081 -0.4905 -0.3399 0.200 Uiso 1 1 calc R . .
H4B H 0.7676 -0.3297 -0.3138 0.200 Uiso 1 1 calc R . .
H4C H 0.7371 -0.3555 -0.4039 0.200 Uiso 1 1 calc R . .
C5 C 0.559(2) -0.494(2) -0.2661(12) 0.101(6) Uani 1 1 d . . .
H5A H 0.6412 -0.5854 -0.2673 0.121 Uiso 1 1 calc R . .
C10 C 0.269(3) 0.094(2) -0.3808(13) 0.121(7) Uani 1 1 d . . .
H10A H 0.2857 0.0280 -0.4271 0.145 Uiso 1 1 calc R . .
C11 C 0.400(3) 0.125(3) -0.3915(14) 0.220(13) Uani 1 1 d . . .
H11A H 0.4876 0.0338 -0.3867 0.330 Uiso 1 1 calc R . .
H11B H 0.3888 0.1891 -0.3472 0.330 Uiso 1 1 calc R . .
H11C H 0.4118 0.1716 -0.4479 0.330 Uiso 1 1 calc R . .
C12 C 0.152(3) 0.231(3) -0.3999(18) 0.31(2) Uani 1 1 d . . .
H12A H 0.0626 0.2169 -0.4008 0.458 Uiso 1 1 calc R . .
H12B H 0.1807 0.2701 -0.4558 0.458 Uiso 1 1 calc R . .
H12C H 0.1325 0.2992 -0.3560 0.458 Uiso 1 1 calc R . .
C20 C -0.071(2) -0.1020(19) -0.2228(10) 0.099(6) Uani 1 1 d . . .
H20A H -0.0361 -0.1445 -0.2804 0.119 Uiso 1 1 calc R . .
C21 C -0.184(2) 0.038(2) -0.2357(17) 0.235(15) Uani 1 1 d . . .
H21A H -0.1415 0.0991 -0.2711 0.353 Uiso 1 1 calc R . .
H21B H -0.2319 0.0812 -0.1804 0.353 Uiso 1 1 calc R . .
H21C H -0.2573 0.0291 -0.2644 0.353 Uiso 1 1 calc R . .
C22 C -0.122(3) -0.207(3) -0.1661(14) 0.214(13) Uani 1 1 d . . .
H22A H -0.0383 -0.3017 -0.1627 0.320 Uiso 1 1 calc R . .
H22B H -0.1983 -0.2187 -0.1904 0.320 Uiso 1 1 calc R . .
H22C H -0.1623 -0.1699 -0.1089 0.320 Uiso 1 1 calc R . .
C30 C 0.265(4) -0.314(3) -0.4296(17) 0.242(16) Uani 1 1 d . . .
H30A H 0.3622 -0.3957 -0.4224 0.290 Uiso 1 1 calc R . .
C31 C 0.267(4) -0.236(4) -0.507(2) 0.322(19) Uiso 1 1 d . . .
H31A H 0.2986 -0.3018 -0.5544 0.483 Uiso 1 1 calc R . .
H31B H 0.3355 -0.1907 -0.5106 0.483 Uiso 1 1 calc R . .
H31C H 0.1679 -0.1609 -0.5119 0.483 Uiso 1 1 calc R . .
C32 C 0.157(3) -0.356(3) -0.4198(17) 0.249(14) Uiso 1 1 d . . .
H32A H 0.1823 -0.4338 -0.4588 0.373 Uiso 1 1 calc R . .
H32B H 0.0664 -0.2742 -0.4325 0.373 Uiso 1 1 calc R . .
H32C H 0.1411 -0.3925 -0.3609 0.373 Uiso 1 1 calc R . .
C40 C 0.057(3) -0.269(2) 0.0617(11) 0.202(13) Uani 1 1 d . . .
H40 H -0.0347 -0.2673 0.0460 0.243 Uiso 1 1 calc R . .
C41 C 0.0155(19) -0.2941(18) 0.1487(11) 0.132(6) Uiso 1 1 d . . .
H41A H -0.0519 -0.2019 0.1743 0.198 Uiso 1 1 calc R . .
H41B H 0.1032 -0.3381 0.1770 0.198 Uiso 1 1 calc R . .
H41C H -0.0338 -0.3597 0.1555 0.198 Uiso 1 1 calc R . .
C42 C 0.1530(19) -0.3880(18) 0.0055(11) 0.123(6) Uiso 1 1 d . . .
H42A H 0.1627 -0.4807 0.0349 0.184 Uiso 1 1 calc R . .
H42B H 0.2503 -0.3863 -0.0095 0.184 Uiso 1 1 calc R . .
H42C H 0.1101 -0.3762 -0.0466 0.184 Uiso 1 1 calc R . .
C50 C 0.4156(19) -0.1279(16) -0.1253(9) 0.067(4) Uani 1 1 d . . .
H50A H 0.4934 -0.1528 -0.1767 0.081 Uiso 1 1 calc R . .
C52 C 0.3915(18) 0.0190(18) -0.1003(12) 0.135(7) Uani 1 1 d . . .
H52A H 0.3559 0.0905 -0.1466 0.202 Uiso 1 1 calc R . .
H52B H 0.4846 0.0159 -0.0892 0.202 Uiso 1 1 calc R . .
H52C H 0.3184 0.0463 -0.0486 0.202 Uiso 1 1 calc R . .
C51 C 0.4786(18) -0.2403(18) -0.0549(12) 0.142(7) Uani 1 1 d . . .
H51A H 0.4979 -0.3367 -0.0720 0.214 Uiso 1 1 calc R . .
H51B H 0.4077 -0.2171 -0.0021 0.214 Uiso 1 1 calc R . .
H51C H 0.5707 -0.2394 -0.0453 0.214 Uiso 1 1 calc R . .

loop_
_atom_site_aniso_label
_atom_site_aniso_U_11
_atom_site_aniso_U_22
_atom_site_aniso_U_33
_atom_site_aniso_U_23
_atom_site_aniso_U_13
_atom_site_aniso_U_12
Ti1 0.057(2) 0.066(2) 0.055(2) -0.0075(15) -0.0078(15) -0.0221(15)
Co1 0.0530(16) 0.0576(13) 0.0503(13) -0.0082(9) -0.0033(9) -0.0203(10)
O1 0.057(9) 0.077(6) 0.047(6) -0.006(4) -0.022(6) -0.040(5)
O2 0.080(8) 0.105(8) 0.069(7) -0.030(6) -0.021(6) -0.039(6)
O3 0.051(9) 0.075(8) 0.085(8) -0.017(6) -0.012(6) -0.013(6)
O4 0.073(9) 0.059(7) 0.085(7) -0.006(5) -0.003(6) -0.026(6)
O5 0.089(8) 0.066(6) 0.064(7) 0.022(5) 0.001(5) -0.032(5)
O6 0.077(8) 0.052(6) 0.064(6) 0.008(5) 0.001(5) -0.037(5)
O7 0.054(9) 0.084(7) 0.065(7) -0.004(5) -0.026(6) -0.030(6)
C1 0.069(19) 0.096(17) 0.070(12) -0.028(12) -0.008(11) -0.002(16)
C2 0.164(19) 0.061(12) 0.131(15) 0.005(11) -0.007(12) -0.038(11)
C3 0.12(2) 0.052(14) 0.082(13) -0.015(10) -0.013(13) -0.013(14)
C4 0.090(18) 0.153(18) 0.117(15) -0.035(12) -0.007(13) -0.008(13)
C5 0.09(2) 0.072(15) 0.104(15) -0.007(11) 0.006(12) -0.007(13)
C10 0.17(2) 0.094(15) 0.118(18) 0.028(13) -0.035(16) -0.077(15)
C11 0.25(4) 0.30(3) 0.18(2) 0.08(2) -0.05(2) -0.19(3)
C12 0.21(3) 0.32(4) 0.32(4) 0.24(3) -0.07(3) -0.09(3)
C20 0.086(19) 0.108(14) 0.070(12) -0.022(10) -0.038(12) 0.006(13)
C21 0.10(2) 0.15(2) 0.46(5) -0.02(2) -0.15(2) -0.016(15)
C22 0.28(3) 0.32(3) 0.16(2) 0.08(2) -0.08(2) -0.24(3)
C30 0.40(4) 0.32(4) 0.19(3) 0.11(3) -0.22(3) -0.29(4)
C40 0.34(3) 0.090(15) 0.073(14) -0.018(11) 0.128(17) -0.049(16)
C50 0.071(16) 0.076(12) 0.054(11) -0.017(9) 0.008(9) -0.033(10)
C52 0.117(18) 0.104(15) 0.21(2) 0.000(14) -0.086(15) -0.053(12)
C51 0.137(19) 0.134(16) 0.18(2) 0.031(15) -0.097(16) -0.060(13)

loop_
_atom_type_symbol
_atom_type_description
_atom_type_scat_dispersion_real
_atom_type_scat_dispersion_imag
_atom_type_scat_source
C C 0.0033 0.0016 'International Tables Vol C Tables 4.2.6.8 and 6.1.1.4'
H H 0.0000 0.0000 'International Tables Vol C Tables 4.2.6.8 and 6.1.1.4'
O O 0.0106 0.0060 'International Tables Vol C Tables 4.2.6.8 and 6.1.1.4'
Ti Ti 0.2776 0.4457 'International Tables Vol C Tables 4.2.6.8 and 6.1.1.4'
Co Co 0.3494 0.9721 'International Tables Vol C Tables 4.2.6.8 and 6.1.1.4'

loop_
_geom_angle_atom_site_label_1
_geom_angle_atom_site_label_2
_geom_angle_atom_site_label_3
_geom_angle
_geom_angle_site_symmetry_1
_geom_angle_site_symmetry_3
_geom_angle_publ_flag
O2 Ti1 O5 97.2(4) . . ?
O2 Ti1 O7 97.7(4) . . ?
O5 Ti1 O7 100.6(4) . . ?
O2 Ti1 O1 169.4(4) . . ?
O5 Ti1 O1 92.6(4) . . ?
O7 Ti1 O1 76.4(4) . . ?
O2 Ti1 O3 94.6(4) . . ?
O5 Ti1 O3 90.6(4) . . ?
O7 Ti1 O3 162.2(4) . . ?
O1 Ti1 O3 89.4(4) . . ?
O2 Ti1 O4 86.9(4) . . ?
O5 Ti1 O4 171.3(4) . . ?
O7 Ti1 O4 86.4(4) . . ?
O1 Ti1 O4 84.0(3) . . ?
O3 Ti1 O4 81.4(4) . . ?
O2 Ti1 Co1 135.9(3) . . ?
O5 Ti1 Co1 95.1(3) . . ?
O7 Ti1 Co1 38.3(3) . . ?
O1 Ti1 Co1 38.4(3) . . ?
O3 Ti1 Co1 127.5(3) . . ?
O4 Ti1 Co1 87.2(3) . . ?
O6 Co1 O6 80.2(4) . 2 ?
O6 Co1 O7 127.9(4) . . ?
O6 Co1 O7 124.1(4) 2 . ?
O6 Co1 O1 125.6(3) . . ?
O6 Co1 O1 128.2(3) 2 . ?
O7 Co1 O1 78.1(4) . . ?
O6 Co1 Co1 40.4(2) . 2 ?
O6 Co1 Co1 39.8(2) 2 2 ?
O7 Co1 Co1 140.2(3) . 2 ?
O1 Co1 Co1 141.7(3) . 2 ?
O6 Co1 Ti1 143.9(3) . . ?
O6 Co1 Ti1 135.9(2) 2 . ?
O7 Co1 Ti1 38.6(3) . . ?
O1 Co1 Ti1 39.8(3) . . ?
Co1 Co1 Ti1 175.63(11) 2 . ?
C50 O1 Co1 127.5(8) . . ?
C50 O1 Ti1 128.7(8) . . ?
Co1 O1 Ti1 101.9(5) . . ?
C30 O2 Ti1 143.7(12) . . ?
C1 O3 Ti1 134.6(13) . . ?
C3 O4 Ti1 133.7(12) . . ?
C10 O5 Ti1 138.4(10) . . ?
C40 O6 Co1 131.1(8) . . ?
C40 O6 Co1 129.0(8) . 2 ?
Co1 O6 Co1 99.8(4) . 2 ?
C20 O7 Ti1 126.3(9) . . ?
C20 O7 Co1 130.4(9) . . ?
Ti1 O7 Co1 103.1(5) . . ?
O3 C1 C5 124.0(18) . . ?
O3 C1 C4 115(2) . . ?
C5 C1 C4 121.1(18) . . ?
O4 C3 C5 121.5(16) . . ?
O4 C3 C2 117(2) . . ?
C5 C3 C2 121.3(18) . . ?
C1 C5 C3 124.8(17) . . ?
O5 C10 C11 114.4(19) . . ?
O5 C10 C12 116.9(19) . . ?
C11 C10 C12 104.6(19) . . ?
O7 C20 C21 113.5(18) . . ?
O7 C20 C22 111.7(14) . . ?
C21 C20 C22 115(2) . . ?
C32 C30 C31 109(2) . . ?
C32 C30 O2 104(3) . . ?
C31 C30 O2 103(3) . . ?
O6 C40 C41 120.3(15) . . ?
O6 C40 C42 116.8(12) . . ?
C41 C40 C42 122.0(17) . . ?
O1 C50 C52 113.1(12) . . ?
O1 C50 C51 114.0(12) . . ?
C52 C50 C51 109.3(14) . . ?

loop_
_geom_bond_atom_site_label_1
_geom_bond_atom_site_label_2
_geom_bond_distance
_geom_bond_site_symmetry_2
_geom_bond_publ_flag
Ti1 O2 1.768(10) . ?
Ti1 O5 1.770(9) . ?
Ti1 O7 1.966(10) . ?
Ti1 O1 2.005(9) . ?
Ti1 O3 2.023(10) . ?
Ti1 O4 2.099(10) . ?
Ti1 Co1 3.068(4) . ?
Co1 O6 1.921(8) . ?
Co1 O6 1.943(8) 2 ?
Co1 O7 1.952(9) . ?
Co1 O1 1.945(9) . ?
Co1 Co1 2.957(4) 2 ?
O1 C50 1.387(15) . ?
O2 C30 1.51(3) . ?
O3 C1 1.269(17) . ?
O4 C3 1.266(17) . ?
O5 C10 1.325(17) . ?
O6 C40 1.365(16) . ?
O6 Co1 1.943(8) 2 ?
O7 C20 1.407(18) . ?
C1 C5 1.37(2) . ?
C1 C4 1.51(2) . ?
C2 C3 1.498(19) . ?
C3 C5 1.41(2) . ?
C10 C11 1.44(2) . ?
C10 C12 1.42(2) . ?
C20 C21 1.39(2) . ?
C20 C22 1.49(2) . ?
C30 C32 1.29(3) . ?
C30 C31 1.37(3) . ?
C40 C41 1.372(18) . ?
C40 C42 1.435(19) . ?
C50 C52 1.473(16) . ?
C50 C51 1.495(17) . ?
